data_7017153
loop_
_publ_author_name
'Constable, Edwin C.'
'Zhang, Guoqi'
'Housecroft, Catherine E.'
'Zampese, Jennifer A.'

_publ_section_title
;
 9-Anthracenyl-substitued pyridyl enones revisited: photoisomerism in
 ligands and silver(i) complexes.
;
_journal_issue 45
_journal_name_full 'Dalton transactions (Cambridge, England : 2003)'
_journal_page_first 12146
_journal_page_last 12152
_journal_paper_doi 10.1039/c1dt10618j
_journal_volume 40
_journal_year 2011
_chemical_formula_moiety 'C44 H30 Ag N2 O2, F6 Sb'
_chemical_formula_sum 'C44 H30 Ag F6 N2 O2 Sb'
_chemical_formula_weight 962.33
_chemical_name_systematic
;
?
;
_space_group_IT_number 15
_symmetry_cell_setting monoclinic
_symmetry_space_group_name_Hall '-C 2yc'
_symmetry_space_group_name_H-M 'C 1 2/c 1'
_atom_sites_solution_hydrogens geom
_atom_sites_solution_primary direct
_atom_sites_solution_secondary difmap
_audit_creation_method SHELXL-97
_cell_angle_alpha 90.00
_cell_angle_beta 114.900(6)
_cell_angle_gamma 90.00
_cell_formula_units_Z 4
_cell_length_a 34.842(3)
_cell_length_b 7.2479(4)
_cell_length_c 16.1272(13)
_cell_measurement_reflns_used 19670
_cell_measurement_temperature 173(2)
_cell_measurement_theta_max 65.05
_cell_measurement_theta_min 5.02
_cell_volume 3694.0(5)
_computing_cell_refinement 'Stoe IPDS'
_computing_data_collection 'Stoe IPDS'
_computing_data_reduction 'Stoe IPDS'
_computing_molecular_graphics 'Bruker SHELXTL'
_computing_publication_material 'Bruker SHELXTL'
_computing_structure_refinement 'SHELXL-97 (Sheldrick, 1997)'
_computing_structure_solution 'SHELXS-97 (Sheldrick, 1990)'
_diffrn_ambient_temperature 173(2)
_diffrn_measured_fraction_theta_full 0.991
_diffrn_measured_fraction_theta_max 0.991
_diffrn_measurement_device_type 'Stoe IPDS'
_diffrn_measurement_method '\w scans'
_diffrn_radiation_monochromator graphite
_diffrn_radiation_source 'fine-focus sealed tube'
_diffrn_radiation_type MoK\a
_diffrn_radiation_wavelength 0.71073
_diffrn_reflns_av_R_equivalents 0.0687
_diffrn_reflns_av_sigmaI/netI 0.0230
_diffrn_reflns_limit_h_max 48
_diffrn_reflns_limit_h_min -48
_diffrn_reflns_limit_k_max 10
_diffrn_reflns_limit_k_min -10
_diffrn_reflns_limit_l_max 21
_diffrn_reflns_limit_l_min -22
_diffrn_reflns_number 58504
_diffrn_reflns_theta_full 29.50
_diffrn_reflns_theta_max 29.50
_diffrn_reflns_theta_min 2.53
_exptl_absorpt_coefficient_mu 1.334
_exptl_absorpt_correction_T_max 0.8782
_exptl_absorpt_correction_T_min 0.6175
_exptl_absorpt_correction_type multi-scan
_exptl_absorpt_process_details '(Blessing 1951)'
_exptl_crystal_colour orange
_exptl_crystal_density_diffrn 1.730
_exptl_crystal_density_method 'not measured'
_exptl_crystal_description block
_exptl_crystal_F_000 1904
_exptl_crystal_size_max 0.40
_exptl_crystal_size_mid 0.40
_exptl_crystal_size_min 0.10
_refine_diff_density_max 1.302
_refine_diff_density_min -1.947
_refine_diff_density_rms 0.100
_refine_ls_extinction_method none
_refine_ls_goodness_of_fit_ref 1.086
_refine_ls_hydrogen_treatment constr
_refine_ls_matrix_type full
_refine_ls_number_parameters 273
_refine_ls_number_reflns 5091
_refine_ls_number_restraints 0
_refine_ls_restrained_S_all 1.086
_refine_ls_R_factor_all 0.0396
_refine_ls_R_factor_gt 0.0392
_refine_ls_shift/su_max 0.037
_refine_ls_shift/su_mean 0.003
_refine_ls_structure_factor_coef Fsqd
_refine_ls_weighting_details 'calc w=1/[\s^2^(Fo^2^)+(0.0573P)^2^+7.2464P] where P=(Fo^2^+2Fc^2^)/3'
_refine_ls_weighting_scheme calc
_refine_ls_wR_factor_gt 0.1043
_refine_ls_wR_factor_ref 0.1046
_reflns_number_gt 5022
_reflns_number_total 5091
_reflns_threshold_expression >2sigma(I)
_cod_data_source_file c1dt10618j.txt
_cod_data_source_block gq175
_cod_depositor_comments
;
The following automatic conversions were performed:

'_symmetry_cell_setting' value 'Monoclinic' changed to 'monoclinic'
according to /home/saulius/struct/CIF-dictionaries/cif_core.dic
dictionary named 'cif_core.dic' version 2.4.1 from 2010-06-29.

Automatic conversion script
Id: cif_fix_values 1715 2011-07-08 13:25:40Z adriana 
;
_cod_original_sg_symbol_Hall -C2yc
_cod_original_sg_symbol_H-M C2/c
_cod_database_code 7017153

loop_
_symmetry_equiv_pos_as_xyz
'x, y, z'
'-x, y, -z+1/2'
'x+1/2, y+1/2, z'
'-x+1/2, y+1/2, -z+1/2'
'-x, -y, -z'
'x, -y, z-1/2'
'-x+1/2, -y+1/2, -z'
'x+1/2, -y+1/2, z-1/2'

loop_
_atom_site_label
_atom_site_type_symbol
_atom_site_fract_x
_atom_site_fract_y
_atom_site_fract_z
_atom_site_U_iso_or_equiv
_atom_site_adp_type
_atom_site_occupancy
_atom_site_symmetry_multiplicity
_atom_site_calc_flag
_atom_site_refinement_flags
Ag1 Ag 0.0000 1.0000 0.5000 0.03751(9) Uani 1 2 d S
N1 N -0.05845(6) 1.1250(3) 0.41774(13) 0.0317(4) Uani 1 1 d .
O1 O -0.18843(5) 1.3651(2) 0.16282(11) 0.0324(3) Uani 1 1 d .
C1 C -0.08833(7) 1.1418(3) 0.44891(14) 0.0310(4) Uani 1 1 d .
H1A H -0.0813 1.1134 0.5111 0.037 Uiso 1 1 calc R
C2 C -0.12917(6) 1.1992(3) 0.39357(14) 0.0277(4) Uani 1 1 d .
H2A H -0.1497 1.2094 0.4178 0.033 Uiso 1 1 calc R
C3 C -0.13985(6) 1.2414(3) 0.30263(14) 0.0237(3) Uani 1 1 d .
C4 C -0.10834(7) 1.2283(4) 0.27168(16) 0.0351(5) Uani 1 1 d .
H4A H -0.1142 1.2589 0.2102 0.042 Uiso 1 1 calc R
C5 C -0.06841(7) 1.1706(4) 0.33062(17) 0.0388(5) Uani 1 1 d .
H5A H -0.0471 1.1629 0.3086 0.047 Uiso 1 1 calc R
C6 C -0.18348(6) 1.3012(3) 0.23656(13) 0.0238(3) Uani 1 1 d .
C7 C -0.21875(6) 1.2744(3) 0.26315(14) 0.0237(3) Uani 1 1 d .
H7A H -0.2132 1.2290 0.3224 0.028 Uiso 1 1 calc R
C8 C -0.25851(6) 1.3138(3) 0.20420(13) 0.0235(3) Uani 1 1 d .
H8A H -0.2620 1.3626 0.1468 0.028 Uiso 1 1 calc R
C9 C -0.29738(6) 1.2905(2) 0.21760(13) 0.0227(3) Uani 1 1 d .
C10 C -0.29938(6) 1.3330(2) 0.30157(13) 0.0231(3) Uani 1 1 d .
C11 C -0.26499(6) 1.4111(3) 0.37842(13) 0.0256(4) Uani 1 1 d .
H11A H -0.2389 1.4332 0.3746 0.031 Uiso 1 1 calc R
C12 C -0.26857(7) 1.4547(3) 0.45698(14) 0.0300(4) Uani 1 1 d .
H12A H -0.2452 1.5076 0.5067 0.036 Uiso 1 1 calc R
C13 C -0.30699(8) 1.4218(3) 0.46518(16) 0.0341(4) Uani 1 1 d .
H13A H -0.3090 1.4500 0.5207 0.041 Uiso 1 1 calc R
C14 C -0.34086(7) 1.3501(3) 0.39364(16) 0.0333(4) Uani 1 1 d .
H14A H -0.3665 1.3286 0.3997 0.040 Uiso 1 1 calc R
C15 C -0.33850(6) 1.3066(3) 0.30967(15) 0.0264(4) Uani 1 1 d .
C16 C -0.37416(7) 1.2446(3) 0.23486(16) 0.0295(4) Uani 1 1 d .
H16A H -0.3998 1.2266 0.2412 0.035 Uiso 1 1 calc R
C17 C -0.37322(6) 1.2085(3) 0.15116(15) 0.0270(4) Uani 1 1 d .
C18 C -0.41058(7) 1.1506(3) 0.07438(17) 0.0344(5) Uani 1 1 d .
H18A H -0.4365 1.1405 0.0803 0.041 Uiso 1 1 calc R
C19 C -0.40952(8) 1.1100(3) -0.00668(17) 0.0397(5) Uani 1 1 d .
H19A H -0.4346 1.0731 -0.0573 0.048 Uiso 1 1 calc R
C20 C -0.37093(8) 1.1226(3) -0.01579(15) 0.0366(5) Uani 1 1 d .
H20A H -0.3702 1.0908 -0.0723 0.044 Uiso 1 1 calc R
C21 C -0.33458(7) 1.1800(3) 0.05559(14) 0.0290(4) Uani 1 1 d .
H21A H -0.3091 1.1875 0.0478 0.035 Uiso 1 1 calc R
C22 C -0.33439(6) 1.2288(2) 0.14174(14) 0.0243(4) Uani 1 1 d .
Sb1 Sb 0.0000 0.72627(4) 0.2500 0.04159(9) Uani 1 2 d S
F1 F 0.01098(10) 0.7383(6) 0.14777(19) 0.1206(15) Uani 1 1 d .
F2 F 0.0157(4) 0.9685(11) 0.2924(7) 0.161(4) Uani 0.50 1 d P
F3 F -0.0512(2) 0.825(2) 0.1874(6) 0.161(6) Uani 0.50 1 d P
F4 F 0.05710(18) 0.6765(13) 0.3260(4) 0.090(3) Uani 0.50 1 d P
F5 F -0.0179(5) 0.4997(12) 0.2205(5) 0.226(9) Uani 0.50 1 d P

loop_
_atom_site_aniso_label
_atom_site_aniso_U_11
_atom_site_aniso_U_22
_atom_site_aniso_U_33
_atom_site_aniso_U_23
_atom_site_aniso_U_13
_atom_site_aniso_U_12
Ag1 0.02169(12) 0.04369(15) 0.03687(14) 0.00084(9) 0.00229(10) 0.01037(8)
N1 0.0211(7) 0.0357(9) 0.0314(9) 0.0005(7) 0.0044(7) 0.0064(7)
O1 0.0251(7) 0.0416(8) 0.0272(7) 0.0088(6) 0.0078(6) 0.0022(6)
C1 0.0242(9) 0.0374(10) 0.0254(9) 0.0005(8) 0.0045(7) 0.0040(8)
C2 0.0227(9) 0.0334(9) 0.0241(9) 0.0000(7) 0.0071(7) 0.0027(7)
C3 0.0196(8) 0.0233(8) 0.0246(8) -0.0004(6) 0.0059(7) 0.0010(6)
C4 0.0253(10) 0.0506(13) 0.0285(10) 0.0083(9) 0.0104(8) 0.0081(9)
C5 0.0238(9) 0.0558(14) 0.0373(11) 0.0056(10) 0.0135(9) 0.0096(9)
C6 0.0194(8) 0.0240(8) 0.0237(8) 0.0007(6) 0.0047(6) 0.0006(6)
C7 0.0205(8) 0.0230(8) 0.0246(8) 0.0025(6) 0.0065(7) 0.0019(6)
C8 0.0206(8) 0.0229(7) 0.0240(8) 0.0006(6) 0.0064(7) 0.0018(6)
C9 0.0188(8) 0.0206(7) 0.0244(8) 0.0013(6) 0.0050(6) 0.0023(6)
C10 0.0225(8) 0.0184(7) 0.0261(8) 0.0015(6) 0.0079(7) 0.0022(6)
C11 0.0249(8) 0.0228(8) 0.0255(8) 0.0000(6) 0.0071(7) -0.0004(6)
C12 0.0329(10) 0.0280(9) 0.0257(9) -0.0023(7) 0.0091(8) -0.0031(8)
C13 0.0410(12) 0.0334(10) 0.0300(10) -0.0033(8) 0.0168(9) -0.0020(9)
C14 0.0332(10) 0.0345(10) 0.0368(11) -0.0031(8) 0.0190(9) -0.0016(8)
C15 0.0236(8) 0.0239(8) 0.0310(9) -0.0008(7) 0.0109(7) 0.0003(6)
C16 0.0217(9) 0.0285(9) 0.0370(11) -0.0025(8) 0.0110(8) -0.0011(7)
C17 0.0205(8) 0.0224(8) 0.0315(10) -0.0010(7) 0.0044(7) 0.0003(6)
C18 0.0228(9) 0.0305(10) 0.0389(11) -0.0019(8) 0.0022(8) -0.0015(7)
C19 0.0310(10) 0.0374(11) 0.0335(11) -0.0022(9) -0.0030(9) -0.0039(9)
C20 0.0393(11) 0.0348(10) 0.0243(9) -0.0009(8) 0.0021(8) -0.0020(9)
C21 0.0287(9) 0.0283(9) 0.0242(9) 0.0012(7) 0.0053(7) 0.0012(7)
C22 0.0210(8) 0.0208(8) 0.0251(9) 0.0012(6) 0.0038(7) 0.0021(6)
Sb1 0.02793(12) 0.06847(18) 0.03099(13) 0.000 0.01497(9) 0.000
F1 0.0800(17) 0.244(4) 0.0569(13) 0.0558(19) 0.0473(13) 0.051(2)
F2 0.218(15) 0.089(5) 0.160(10) -0.012(5) 0.064(9) -0.021(6)
F3 0.055(4) 0.354(17) 0.088(5) 0.103(8) 0.042(4) 0.093(7)
F4 0.038(2) 0.183(8) 0.050(3) 0.047(4) 0.0196(19) 0.022(4)
F5 0.44(2) 0.132(7) 0.072(5) -0.041(4) 0.072(9) -0.177(11)

loop_
_atom_type_symbol
_atom_type_description
_atom_type_scat_dispersion_real
_atom_type_scat_dispersion_imag
_atom_type_scat_source
C C 0.0033 0.0016 'International Tables Vol C Tables 4.2.6.8 and 6.1.1.4'
H H 0.0000 0.0000 'International Tables Vol C Tables 4.2.6.8 and 6.1.1.4'
N N 0.0061 0.0033 'International Tables Vol C Tables 4.2.6.8 and 6.1.1.4'
O O 0.0106 0.0060 'International Tables Vol C Tables 4.2.6.8 and 6.1.1.4'
F F 0.0171 0.0103 'International Tables Vol C Tables 4.2.6.8 and 6.1.1.4'
Ag Ag -0.8971 1.1015 'International Tables Vol C Tables 4.2.6.8 and 6.1.1.4'
Sb Sb -0.5866 1.5461 'International Tables Vol C Tables 4.2.6.8 and 6.1.1.4'

loop_
_geom_angle_atom_site_label_1
_geom_angle_atom_site_label_2
_geom_angle_atom_site_label_3
_geom_angle
_geom_angle_site_symmetry_1
_geom_angle_site_symmetry_3
N1 Ag1 N1 180.000(1) . 5_576
C1 N1 C5 118.21(18) . .
C1 N1 Ag1 120.02(15) . .
C5 N1 Ag1 121.38(15) . .
N1 C1 C2 122.3(2) . .
N1 C1 H1A 118.8 . .
C2 C1 H1A 118.8 . .
C3 C2 C1 119.5(2) . .
C3 C2 H2A 120.3 . .
C1 C2 H2A 120.3 . .
C2 C3 C4 117.70(19) . .
C2 C3 C6 123.57(18) . .
C4 C3 C6 118.73(18) . .
C5 C4 C3 119.6(2) . .
C5 C4 H4A 120.2 . .
C3 C4 H4A 120.2 . .
N1 C5 C4 122.6(2) . .
N1 C5 H5A 118.7 . .
C4 C5 H5A 118.7 . .
O1 C6 C7 122.75(17) . .
O1 C6 C3 119.04(18) . .
C7 C6 C3 118.19(17) . .
C8 C7 C6 120.32(18) . .
C8 C7 H7A 119.8 . .
C6 C7 H7A 119.8 . .
C7 C8 C9 127.83(19) . .
C7 C8 H8A 116.1 . .
C9 C8 H8A 116.1 . .
C10 C9 C22 119.81(18) . .
C10 C9 C8 122.32(17) . .
C22 C9 C8 117.84(18) . .
C9 C10 C11 123.61(18) . .
C9 C10 C15 119.21(17) . .
C11 C10 C15 117.09(18) . .
C12 C11 C10 121.81(19) . .
C12 C11 H11A 119.1 . .
C10 C11 H11A 119.1 . .
C11 C12 C13 120.5(2) . .
C11 C12 H12A 119.8 . .
C13 C12 H12A 119.8 . .
C14 C13 C12 120.1(2) . .
C14 C13 H13A 120.0 . .
C12 C13 H13A 120.0 . .
C13 C14 C15 120.9(2) . .
C13 C14 H14A 119.5 . .
C15 C14 H14A 119.5 . .
C16 C15 C14 120.5(2) . .
C16 C15 C10 119.93(19) . .
C14 C15 C10 119.57(19) . .
C17 C16 C15 121.7(2) . .
C17 C16 H16A 119.1 . .
C15 C16 H16A 119.1 . .
C16 C17 C18 120.8(2) . .
C16 C17 C22 119.59(18) . .
C18 C17 C22 119.6(2) . .
C19 C18 C17 120.9(2) . .
C19 C18 H18A 119.5 . .
C17 C18 H18A 119.5 . .
C18 C19 C20 119.9(2) . .
C18 C19 H19A 120.0 . .
C20 C19 H19A 120.0 . .
C21 C20 C19 121.0(2) . .
C21 C20 H20A 119.5 . .
C19 C20 H20A 119.5 . .
C20 C21 C22 121.1(2) . .
C20 C21 H21A 119.5 . .
C22 C21 H21A 119.5 . .
C9 C22 C21 122.94(19) . .
C9 C22 C17 119.69(19) . .
C21 C22 C17 117.35(18) . .
F5 Sb1 F5 40.3(10) . 2
F5 Sb1 F3 133.2(9) . 2
F5 Sb1 F3 93.8(7) 2 2
F5 Sb1 F3 93.8(7) . .
F5 Sb1 F3 133.2(9) 2 .
F3 Sb1 F3 132.9(11) 2 .
F5 Sb1 F1 95.9(4) . 2
F5 Sb1 F1 89.2(4) 2 2
F3 Sb1 F1 90.5(3) 2 2
F3 Sb1 F1 87.3(3) . 2
F5 Sb1 F1 89.2(4) . .
F5 Sb1 F1 95.9(4) 2 .
F3 Sb1 F1 87.3(3) 2 .
F3 Sb1 F1 90.5(3) . .
F1 Sb1 F1 174.6(3) 2 .
F5 Sb1 F2 172.4(7) . .
F5 Sb1 F2 139.6(5) 2 .
F3 Sb1 F2 49.6(6) 2 .
F3 Sb1 F2 84.3(8) . .
F1 Sb1 F2 76.6(4) 2 .
F1 Sb1 F2 98.2(4) . .
F5 Sb1 F2 139.6(5) . 2
F5 Sb1 F2 172.4(7) 2 2
F3 Sb1 F2 84.3(8) 2 2
F3 Sb1 F2 49.6(6) . 2
F1 Sb1 F2 98.2(4) 2 2
F1 Sb1 F2 76.6(4) . 2
F2 Sb1 F2 42.0(6) . 2
F5 Sb1 F4 59.0(6) . 2
F5 Sb1 F4 98.9(7) 2 2
F3 Sb1 F4 167.2(8) 2 2
F3 Sb1 F4 34.7(5) . 2
F1 Sb1 F4 91.8(2) 2 2
F1 Sb1 F4 89.2(2) . 2
F2 Sb1 F4 118.9(5) . 2
F2 Sb1 F4 82.8(5) 2 2
F5 Sb1 F4 98.9(7) . .
F5 Sb1 F4 59.0(6) 2 .
F3 Sb1 F4 34.7(5) 2 .
F3 Sb1 F4 167.2(8) . .
F1 Sb1 F4 89.2(2) 2 .
F1 Sb1 F4 91.8(2) . .
F2 Sb1 F4 82.8(5) . .
F2 Sb1 F4 118.9(5) 2 .
F4 Sb1 F4 157.9(6) 2 .
F2 F2 F3 116.9(11) 2 2
F2 F2 Sb1 69.0(3) 2 .
F3 F2 Sb1 62.0(4) 2 .
F4 F3 F2 140.4(9) 2 2
F4 F3 Sb1 77.4(6) 2 .
F2 F3 Sb1 68.4(5) 2 .
F3 F4 Sb1 67.9(4) 2 .
F5 F5 Sb1 69.8(5) 2 .

loop_
_geom_bond_atom_site_label_1
_geom_bond_atom_site_label_2
_geom_bond_distance
_geom_bond_site_symmetry_2
Ag1 N1 2.1102(17) .
Ag1 N1 2.1102(17) 5_576
N1 C1 1.338(3) .
N1 C5 1.339(3) .
O1 C6 1.219(2) .
C1 C2 1.388(3) .
C1 H1A 0.9500 .
C2 C3 1.387(3) .
C2 H2A 0.9500 .
C3 C4 1.388(3) .
C3 C6 1.507(3) .
C4 C5 1.378(3) .
C4 H4A 0.9500 .
C5 H5A 0.9500 .
C6 C7 1.475(3) .
C7 C8 1.340(3) .
C7 H7A 0.9500 .
C8 C9 1.468(3) .
C8 H8A 0.9500 .
C9 C10 1.419(3) .
C9 C22 1.425(3) .
C10 C11 1.429(3) .
C10 C15 1.436(3) .
C11 C12 1.362(3) .
C11 H11A 0.9500 .
C12 C13 1.420(3) .
C12 H12A 0.9500 .
C13 C14 1.359(3) .
C13 H13A 0.9500 .
C14 C15 1.426(3) .
C14 H14A 0.9500 .
C15 C16 1.393(3) .
C16 C17 1.389(3) .
C16 H16A 0.9500 .
C17 C18 1.430(3) .
C17 C22 1.431(3) .
C18 C19 1.356(4) .
C18 H18A 0.9500 .
C19 C20 1.416(4) .
C19 H19A 0.9500 .
C20 C21 1.369(3) .
C20 H20A 0.9500 .
C21 C22 1.431(3) .
C21 H21A 0.9500 .
Sb1 F5 1.750(6) .
Sb1 F5 1.750(6) 2
Sb1 F3 1.786(6) 2
Sb1 F3 1.786(6) .
Sb1 F1 1.845(2) 2
Sb1 F1 1.845(2) .
Sb1 F2 1.881(8) .
Sb1 F2 1.881(8) 2
Sb1 F4 1.881(5) 2
Sb1 F4 1.881(5) .
F2 F2 1.35(2) 2
F2 F3 1.541(16) 2
F3 F4 1.098(16) 2
F3 F2 1.541(16) 2
F4 F3 1.098(16) 2
F5 F5 1.21(3) 2
